data_4321693
loop_
_publ_author_name
'F. Albert Cotton'
'Evgeny V. Dikarev'
'Marina A. Petrukhina'

_publ_section_title
;
 Syntheses and Crystal Structures of "Unligated" Copper(I) and Copper(II)
 Trifluoroacetates
;
_journal_name_full 'Inorganic Chemistry'
_journal_page_first 6072
_journal_page_last 6079
_journal_paper_doi 10.1021/ic000663h
_journal_volume 39
_journal_year 2000
_chemical_compound_source synthesized
_chemical_formula_analytical 'not measured'
_chemical_formula_moiety 'Cu2 (O2 C C H3)2'
_chemical_formula_structural '[Cu2(O2CCH3)2'
_chemical_formula_sum 'C4 H6 Cu2 O4'
_chemical_formula_weight 245.17
_chemical_melting_point ?
_chemical_name_systematic
; 
 Catena(bis(\m3-acetato,O,O,O')-di-copper(I))
;
_space_group_IT_number 11
_symmetry_cell_setting monoclinic
_symmetry_space_group_name_Hall '-P 2yb'
_symmetry_space_group_name_H-M 'P 1 21/m 1'
_atom_sites_solution_hydrogens geom
_atom_sites_solution_primary direct
_atom_sites_solution_secondary difmap
_audit_creation_method SHELXL
_cell_angle_alpha 90.00
_cell_angle_beta 93.58(3)
_cell_angle_gamma 90.00
_cell_formula_units_Z 2
_cell_length_a 5.205(2)
_cell_length_b 6.166(2)
_cell_length_c 9.873(4)
_cell_measurement_reflns_used 104
_cell_measurement_temperature 213(2)
_cell_measurement_theta_max 20.8
_cell_measurement_theta_min 4.0
_cell_volume 316.2(2)
_computing_cell_refinement 'MADNES (Enraf-Nonius, 1989)'
_computing_data_collection 'MADNES (Enraf-Nonius, 1989)'
_computing_data_reduction 'PROCOR (Kabsch, 1988)'
_computing_molecular_graphics 'SHELXTL V.5 (Siemens, 1994)'
_computing_publication_material CIFTAB
_computing_structure_refinement 'SHELXL-93 (Sheldrick, 1993)'
_computing_structure_solution 'SHELXTL V.5 (Siemens, 1994)'
_diffrn_ambient_temperature 213(2)
_diffrn_measurement_device 'Nonius FAST area detector'
_diffrn_measurement_method 'Ellipsoid-mask fitting'
_diffrn_radiation_monochromator graphite
_diffrn_radiation_source 'fine-focus sealed tube'
_diffrn_radiation_type MoK\a
_diffrn_radiation_wavelength 0.71073
_diffrn_reflns_av_R_equivalents 0.0453
_diffrn_reflns_av_sigmaI/netI 0.0463
_diffrn_reflns_limit_h_max 5
_diffrn_reflns_limit_h_min -5
_diffrn_reflns_limit_k_max 6
_diffrn_reflns_limit_k_min -6
_diffrn_reflns_limit_l_max 10
_diffrn_reflns_limit_l_min -7
_diffrn_reflns_number 1342
_diffrn_reflns_theta_max 22.54
_diffrn_reflns_theta_min 3.90
_diffrn_standards_number 'none (area detector data)'
_exptl_absorpt_coefficient_mu 6.666
_exptl_absorpt_correction_T_max 0.515
_exptl_absorpt_correction_T_min 0.191
_exptl_absorpt_correction_type 'SORTAV (Blessing, 1995)'
_exptl_crystal_colour colorless
_exptl_crystal_density_diffrn 2.575
_exptl_crystal_density_meas ?
_exptl_crystal_density_method none
_exptl_crystal_description block-shaped
_exptl_crystal_F_000 240
_exptl_crystal_size_max 0.25
_exptl_crystal_size_mid 0.25
_exptl_crystal_size_min 0.10
_refine_diff_density_max 0.677
_refine_diff_density_min -1.167
_refine_diff_density_rms 0.195
_refine_ls_extinction_coef noref
_refine_ls_extinction_method none
_refine_ls_goodness_of_fit_all 1.274
_refine_ls_goodness_of_fit_obs 1.286
_refine_ls_hydrogen_treatment allref
_refine_ls_matrix_type full
_refine_ls_number_parameters 71
_refine_ls_number_reflns 463
_refine_ls_number_restraints 12
_refine_ls_restrained_S_all 1.273
_refine_ls_restrained_S_obs 1.285
_refine_ls_R_factor_all 0.0473
_refine_ls_R_factor_obs 0.0455
_refine_ls_shift/esd_max -0.001
_refine_ls_shift/esd_mean 0.000
_refine_ls_structure_factor_coef Fsqd
_refine_ls_weighting_details 'w=1/[\s^2^(Fo^2^)+(0.0821P)^2^+0.5365P] where P=(Fo^2^+2Fc^2^)/3'
_refine_ls_weighting_scheme calc
_refine_ls_wR_factor_all 0.1372
_refine_ls_wR_factor_obs 0.1346
_reflns_number_observed 441
_reflns_number_total 463
_reflns_observed_criterion >2sigma(I)
_cod_data_source_file ic000663h_1.cif
_cod_data_source_block '[Cu2(O2CCH3)2]'
_cod_depositor_comments
;
The following automatic conversions were performed:

'_chemical_melting_point' value 'not measured' was changed to '?' -
the value is undefined or not given.

Automatic conversion script
Id: cif_fix_values 1673 2011-04-08 12:14:43Z adriana 

The following automatic conversions were performed:

'_exptl_crystal_density_meas' value 'not measured' was changed to '?'
- the value is perceived as not measured.

Automatic conversion script
Id: cif_fix_values 3008 2015-01-20 13:52:24Z robertas 

The following automatic conversions were performed:

'_refine_ls_weighting_scheme' value 'calc
w=1/[\s^2^(Fo^2^)+(0.0821P)^2^+0.5365P] where P=(Fo^2^+2Fc^2^)/3' was
changed to 'calc'. New tag '_refine_ls_weighting_details' was
created. The value of the new tag was set to
'w=1/[\s^2^(Fo^2^)+(0.0821P)^2^+0.5365P] where P=(Fo^2^+2Fc^2^)/3'.

Automatic conversion script
Id: cif_fix_values 3143 2015-03-26 13:38:13Z robertas 
;
_cod_database_code 4321693

loop_
_symmetry_equiv_pos_as_xyz
'x, y, z'
'-x, y+1/2, -z'
'-x, -y, -z'
'x, -y-1/2, z'

loop_
_atom_site_aniso_label
_atom_site_aniso_U_11
_atom_site_aniso_U_22
_atom_site_aniso_U_33
_atom_site_aniso_U_23
_atom_site_aniso_U_13
_atom_site_aniso_U_12
Cu1 0.0145(9) 0.0550(10) 0.0164(9) 0.000 0.0019(6) 0.000
Cu2 0.0145(8) 0.0475(9) 0.0164(9) 0.000 0.0022(6) 0.000
O1 0.017(3) 0.045(4) 0.029(4) 0.000 -0.004(3) 0.000
O2 0.019(4) 0.044(4) 0.018(4) 0.000 -0.007(3) 0.000
O3 0.018(4) 0.037(3) 0.011(3) 0.000 -0.002(3) 0.000
O4 0.012(3) 0.034(3) 0.020(4) 0.000 -0.006(3) 0.000
C1 0.010(4) 0.023(4) 0.029(6) 0.000 0.000(4) 0.000
C2 0.014(5) 0.019(4) 0.028(6) 0.000 -0.001(4) 0.000
C3 0.017(3) 0.024(3) 0.011(3) 0.000 0.004(3) 0.000
C4 0.017(3) 0.031(3) 0.013(3) 0.000 0.007(3) 0.000

loop_
_atom_site_label
_atom_site_type_symbol
_atom_site_fract_x
_atom_site_fract_y
_atom_site_fract_z
_atom_site_U_iso_or_equiv
_atom_site_thermal_displace_type
_atom_site_occupancy
_atom_site_calc_flag
_atom_site_refinement_flags
_atom_site_disorder_group
Cu1 Cu 0.6092(2) 0.2500 0.42768(12) 0.0286(6) Uani 1 d S .
Cu2 Cu 1.0508(2) 0.2500 0.55445(12) 0.0261(6) Uani 1 d S .
O1 O 0.4835(12) 0.2500 0.6044(8) 0.031(2) Uani 1 d S .
O2 O 0.7816(13) 0.2500 0.2675(7) 0.027(2) Uani 1 d S .
O3 O 0.8721(11) 0.2500 0.7157(6) 0.0221(15) Uani 1 d S .
O4 O 1.1724(12) 0.2500 0.3738(7) 0.0222(15) Uani 1 d S .
C1 C 0.6275(16) 0.2500 0.7130(10) 0.021(2) Uani 1 d S .
C2 C 1.0240(16) 0.2500 0.2668(10) 0.020(2) Uani 1 d S .
C3 C 0.4923(17) 0.2500 0.8432(9) 0.017(2) Uani 1 d SU .
H3A H 0.5944(175) 0.2500 0.9113(102) 0.026 Uiso 1 d S .
H3B H 0.4130(111) 0.1197(89) 0.8504(59) 0.026 Uiso 1 d . .
C4 C 1.1431(17) 0.2500 0.1331(9) 0.020(2) Uani 1 d SU .
H4A H 1.3198(202) 0.2500 0.1377(101) 0.030 Uiso 1 d S .
H4B H 1.0976(109) 0.1120(96) 0.0991(61) 0.030 Uiso 1 d . .

loop_
_atom_type_symbol
_atom_type_description
_atom_type_scat_dispersion_real
_atom_type_scat_dispersion_imag
_atom_type_scat_source
C C 0.0033 0.0016 'International Tables Vol C Tables 4.2.6.8 and 6.1.1.4'
H H 0.0000 0.0000 'International Tables Vol C Tables 4.2.6.8 and 6.1.1.4'
O O 0.0106 0.0060 'International Tables Vol C Tables 4.2.6.8 and 6.1.1.4'
Cu Cu 0.3201 1.2651 'International Tables Vol C Tables 4.2.6.8 and 6.1.1.4'

loop_
_geom_angle_atom_site_label_1
_geom_angle_atom_site_label_2
_geom_angle_atom_site_label_3
_geom_angle
_geom_angle_site_symmetry_1
_geom_angle_site_symmetry_3
_geom_angle_publ_flag
O2 Cu1 O1 171.4(3) . . y
O2 Cu1 O4 108.9(3) . 1_455 y
O1 Cu1 O4 79.7(3) . 1_455 y
O2 Cu1 Cu2 87.1(2) . . y
O1 Cu1 Cu2 84.3(2) . . y
O4 Cu1 Cu2 164.0(2) 1_455 . y
O3 Cu2 O4 169.7(2) . . y
O3 Cu2 O1 110.4(3) . 1_655 y
O4 Cu2 O1 79.8(3) . 1_655 y
O3 Cu2 Cu1 86.4(2) . . y
O4 Cu2 Cu1 83.3(2) . . y
O1 Cu2 Cu1 163.1(2) 1_655 . y
C1 O1 Cu1 123.8(6) . . n
C1 O1 Cu2 135.1(6) . 1_455 n
Cu1 O1 Cu2 101.2(3) . 1_455 y
C2 O2 Cu1 122.6(6) . . n
C1 O3 Cu2 121.7(6) . . n
C2 O4 Cu2 123.5(6) . . n
C2 O4 Cu1 137.1(6) . 1_655 n
Cu2 O4 Cu1 99.4(3) . 1_655 y
O1 C1 O3 123.8(9) . . n
O1 C1 C3 116.0(8) . . n
O3 C1 C3 120.2(8) . . n
O2 C2 O4 123.5(9) . . n
O2 C2 C4 118.4(8) . . n
O4 C2 C4 118.1(8) . . n
C1 C3 H3A 112.5(62) . . n
C1 C3 H3B 107.8(38) . . n
H3A C3 H3B 102.0(46) . . n
C2 C4 H4A 115.2(63) . . n
C2 C4 H4B 101.9(37) . . n
H4A C4 H4B 104.3(43) . . n

loop_
_geom_bond_atom_site_label_1
_geom_bond_atom_site_label_2
_geom_bond_distance
_geom_bond_site_symmetry_2
_geom_bond_publ_flag
Cu1 O2 1.866(7) . y
Cu1 O1 1.901(7) . y
Cu1 O4 2.302(6) 1_455 y
Cu1 Cu2 2.548(2) . y
Cu2 O3 1.893(6) . y
Cu2 O4 1.929(7) . y
Cu2 O1 2.275(7) 1_655 y
O1 C1 1.269(12) . n
O1 Cu2 2.275(6) 1_455 n
O2 C2 1.262(12) . n
O3 C1 1.272(11) . n
O4 C2 1.269(11) . n
O4 Cu1 2.302(6) 1_655 n
C1 C3 1.504(13) . n
C2 C4 1.493(13) . n
C3 H3A 0.83(10) . n
C3 H3B 0.91(6) . n
C4 H4A 0.92(10) . n
C4 H4B 0.94(6) . n
